data_7015358
loop_
_publ_author_name
'Hornillos, Valent\'in'
'Guerra, Javier'
'de C\'ozar, Abel'
'Prieto, Pilar'
'Merino, Sonia'
'Maestro, Miguel A.'
'D\'iez-Barra, Enrique'
'Tejeda, Juan'

_publ_section_title
;
 Synthesis and characterization of metallodendritic
 palladium-biscarbene complexes derived from
 1,1'-methylenebis(1,2,4-triazole).
;
_journal_issue 16
_journal_name_full 'Dalton transactions (Cambridge, England : 2003)'
_journal_page_first 4095
_journal_page_last 4103
_journal_paper_doi 10.1039/c0dt01535k
_journal_volume 40
_journal_year 2011
_chemical_formula_moiety 'C16 H28 Br2 N6 O3 Pd S'
_chemical_formula_sum 'C16 H28 Br2 N6 O3 Pd S'
_chemical_formula_weight 650.72
_chemical_name_systematic
;
?
;
_space_group_IT_number 14
_symmetry_cell_setting monoclinic
_symmetry_space_group_name_Hall '-P 2yn'
_symmetry_space_group_name_H-M 'P 1 21/n 1'
_atom_sites_solution_hydrogens geom
_atom_sites_solution_primary direct
_atom_sites_solution_secondary difmap
_audit_creation_method SHELXL-97
_cell_angle_alpha 90.00
_cell_angle_beta 100.5700(10)
_cell_angle_gamma 90.00
_cell_formula_units_Z 4
_cell_length_a 10.4862(6)
_cell_length_b 15.5606(9)
_cell_length_c 14.7375(8)
_cell_measurement_temperature 298(2)
_cell_volume 2363.9(2)
_computing_cell_refinement 'Bruker SAINT'
_computing_data_collection 'Bruker SMART'
_computing_data_reduction 'Bruker SHELXTL'
_computing_molecular_graphics 'Bruker SHELXTL'
_computing_publication_material 'Bruker SHELXTL'
_computing_structure_refinement 'SHELXL-97 (Sheldrick, 1997)'
_computing_structure_solution 'SHELXS-97 (Sheldrick, 1990)'
_diffrn_ambient_temperature 298(2)
_diffrn_measured_fraction_theta_full 1.000
_diffrn_measured_fraction_theta_max 1.000
_diffrn_measurement_device_type 'CCD area detector'
_diffrn_measurement_method 'phi and omega scans'
_diffrn_radiation_monochromator graphite
_diffrn_radiation_source 'fine-focus sealed tube'
_diffrn_radiation_type MoK\a
_diffrn_radiation_wavelength 0.71073
_diffrn_reflns_av_R_equivalents 0.0233
_diffrn_reflns_av_sigmaI/netI 0.0268
_diffrn_reflns_limit_h_max 13
_diffrn_reflns_limit_h_min -12
_diffrn_reflns_limit_k_max 11
_diffrn_reflns_limit_k_min -19
_diffrn_reflns_limit_l_max 15
_diffrn_reflns_limit_l_min -18
_diffrn_reflns_number 14026
_diffrn_reflns_theta_full 26.37
_diffrn_reflns_theta_max 26.37
_diffrn_reflns_theta_min 1.92
_diffrn_standards_decay_% 0.3
_exptl_absorpt_coefficient_mu 4.282
_exptl_absorpt_correction_T_max 0.3598
_exptl_absorpt_correction_T_min 0.2233
_exptl_absorpt_correction_type multi-scan
_exptl_absorpt_process_details
;
Siemens SADABS program multi-scan
Blessing, Acta Cryst. (1995) A51 33-38
;
_exptl_crystal_colour colourless
_exptl_crystal_density_diffrn 1.828
_exptl_crystal_density_method 'not measured'
_exptl_crystal_description prism
_exptl_crystal_F_000 1288
_exptl_crystal_size_max 0.50
_exptl_crystal_size_mid 0.48
_exptl_crystal_size_min 0.30
_refine_diff_density_max 0.625
_refine_diff_density_min -0.943
_refine_diff_density_rms 0.110
_refine_ls_extinction_method none
_refine_ls_goodness_of_fit_ref 1.054
_refine_ls_hydrogen_treatment mixed
_refine_ls_matrix_type full
_refine_ls_number_parameters 272
_refine_ls_number_reflns 4836
_refine_ls_number_restraints 0
_refine_ls_restrained_S_all 1.054
_refine_ls_R_factor_all 0.0466
_refine_ls_R_factor_gt 0.0337
_refine_ls_shift/su_max 0.001
_refine_ls_shift/su_mean 0.000
_refine_ls_structure_factor_coef Fsqd
_refine_ls_weighting_details 'calc w=1/[\s^2^(Fo^2^)+(0.0523P)^2^+2.1157P] where P=(Fo^2^+2Fc^2^)/3'
_refine_ls_weighting_scheme calc
_refine_ls_wR_factor_gt 0.0885
_refine_ls_wR_factor_ref 0.0945
_reflns_number_gt 3930
_reflns_number_total 4836
_reflns_threshold_expression >2sigma(I)
_cod_data_source_file c0dt01535k.txt
_cod_data_source_block VHG-42
_cod_depositor_comments
;
The following automatic conversions were performed:
'_symmetry_cell_setting' value 'Monoclinic' changed to 'monoclinic'
according to '/home/saulius/struct/CIF-dictionaries/cif_core.dic'
dictionary named 'cif_core.dic' version 2.4.1 from
2010-06-29.

'_exptl_absorpt_correction_type' value 'Multiscan' changed to
'multi-scan' according to
'/home/saulius/struct/CIF-dictionaries/cif_core.dic' dictionary named
'cif_core.dic' version 2.4.1 from 2010-06-29.

Automatic conversion script
Id: cif_fix_enum 1555 2011-01-17 13:19:09Z saulius 
;
_cod_original_sg_symbol_H-M P2(1)/n
_cod_database_code 7015358

loop_
_symmetry_equiv_pos_as_xyz
'x, y, z'
'-x+1/2, y+1/2, -z+1/2'
'-x, -y, -z'
'x-1/2, -y-1/2, z-1/2'

loop_
_atom_site_label
_atom_site_type_symbol
_atom_site_fract_x
_atom_site_fract_y
_atom_site_fract_z
_atom_site_U_iso_or_equiv
_atom_site_adp_type
_atom_site_occupancy
_atom_site_symmetry_multiplicity
_atom_site_calc_flag
_atom_site_refinement_flags
_atom_site_disorder_assembly
_atom_site_disorder_group
Pd1 Pd 0.12724(3) 0.232735(19) 0.797242(18) 0.03085(10) Uani 1 1 d . . .
Br1 Br 0.20630(5) 0.22388(4) 0.64989(3) 0.06120(16) Uani 1 1 d . . .
Br2 Br -0.01687(4) 0.35279(3) 0.73564(3) 0.04946(13) Uani 1 1 d . . .
S1 S 0.23817(11) 0.51173(7) 1.03397(9) 0.0526(3) Uani 1 1 d . . .
O1 O 0.2682(3) 0.42499(19) 0.9904(2) 0.0495(7) Uani 1 1 d . . .
O2 O 0.3549(3) 0.5573(2) 1.0646(3) 0.0705(10) Uani 1 1 d . . .
O3 O 0.1390(3) 0.5505(2) 0.9671(3) 0.0745(10) Uani 1 1 d . . .
N1 N 0.3212(3) 0.1511(2) 0.9378(2) 0.0376(7) Uani 1 1 d . . .
N2 N 0.3955(4) 0.0811(2) 0.9679(2) 0.0519(9) Uani 1 1 d . . .
H2B H 0.4486 0.0743 1.0192 0.062 Uiso 1 1 calc R . .
N3 N 0.2771(3) 0.0622(2) 0.8300(2) 0.0484(9) Uani 1 1 d . . .
N4 N 0.1825(3) 0.2459(2) 0.9969(2) 0.0338(7) Uani 1 1 d . . .
N5 N 0.1416(4) 0.2641(2) 1.0778(2) 0.0430(8) Uani 1 1 d . . .
H5A H 0.1869 0.2680 1.1325 0.052 Uiso 1 1 calc R . .
N6 N -0.0193(3) 0.2637(2) 0.9594(2) 0.0367(7) Uani 1 1 d . . .
C1 C 0.3666(4) 0.0278(3) 0.9005(3) 0.0581(13) Uani 1 1 d . . .
H1A H 0.4018 -0.0270 0.8995 0.070 Uiso 1 1 calc R . .
C2 C 0.2473(4) 0.1419(3) 0.8543(3) 0.0371(8) Uani 1 1 d . . .
C3 C 0.3192(4) 0.2259(3) 0.9987(3) 0.0367(8) Uani 1 1 d . . .
H3B H 0.3584 0.2089 1.0617 0.044 Uiso 1 1 calc R . .
C4 C 0.0185(4) 0.2741(3) 1.0516(3) 0.0439(10) Uani 1 1 d . . .
H4A H -0.0381 0.2870 1.0915 0.053 Uiso 1 1 calc R . .
C5 C 0.0877(4) 0.2463(2) 0.9230(3) 0.0316(8) Uani 1 1 d . . .
C6 C 0.2106(5) 0.0119(3) 0.7487(4) 0.0721(16) Uani 1 1 d . A .
H6A H 0.1930 0.0496 0.6954 0.087 Uiso 1 1 calc R . .
H6B H 0.2684 -0.0331 0.7353 0.087 Uiso 1 1 calc R . .
C7 C 0.0891(11) -0.0269(9) 0.7629(7) 0.165(5) Uani 1 1 d . . .
C8A C 0.0085(18) -0.0030(13) 0.8099(16) 0.062(8) Uani 0.34(3) 1 d P A 1
C8B C 0.0475(15) -0.0483(13) 0.8471(15) 0.134(7) Uani 0.66(3) 1 d P A 2
C9 C -0.0939(10) -0.0639(5) 0.8459(8) 0.143(4) Uani 1 1 d . . .
C10 C 0.3958(4) 0.3004(3) 0.9708(3) 0.0428(9) Uani 1 1 d . . .
H10A H 0.3630 0.3140 0.9065 0.051 Uiso 1 1 calc R . .
H10B H 0.4857 0.2830 0.9760 0.051 Uiso 1 1 calc R . .
C11 C 0.3901(4) 0.3804(3) 1.0283(3) 0.0485(10) Uani 1 1 d . . .
H11A H 0.3920 0.3651 1.0923 0.058 Uiso 1 1 calc R . .
H11B H 0.4637 0.4173 1.0251 0.058 Uiso 1 1 calc R . .
C12 C 0.1724(5) 0.4817(4) 1.1294(4) 0.0693(14) Uani 1 1 d . . .
H12A H 0.1508 0.5322 1.1607 0.104 Uiso 1 1 calc R . .
H12B H 0.2347 0.4482 1.1706 0.104 Uiso 1 1 calc R . .
H12C H 0.0956 0.4481 1.1094 0.104 Uiso 1 1 calc R . .
C13 C -0.1560(4) 0.2596(3) 0.9126(3) 0.0489(10) Uani 1 1 d . . .
H13A H -0.1671 0.2922 0.8556 0.059 Uiso 1 1 calc R . .
H13B H -0.2107 0.2851 0.9517 0.059 Uiso 1 1 calc R . .
C14 C -0.1969(5) 0.1680(4) 0.8916(5) 0.0821(18) Uani 1 1 d . . .
H14A H -0.1601 0.1487 0.8393 0.099 Uiso 1 1 calc R . .
H14B H -0.1599 0.1326 0.9441 0.099 Uiso 1 1 calc R . .
C15 C -0.3374(7) 0.1531(6) 0.8708(7) 0.116(3) Uani 1 1 d . . .
H15A H -0.3525 0.0936 0.8522 0.139 Uiso 1 1 calc R . .
H15B H -0.3716 0.1612 0.9270 0.139 Uiso 1 1 calc R . .
C16 C -0.4061(8) 0.2048(8) 0.8031(5) 0.142(4) Uani 1 1 d . . .
H16A H -0.4966 0.1908 0.7948 0.213 Uiso 1 1 calc R . .
H16B H -0.3758 0.1956 0.7462 0.213 Uiso 1 1 calc R . .
H16C H -0.3936 0.2639 0.8211 0.213 Uiso 1 1 calc R . .

loop_
_atom_site_aniso_label
_atom_site_aniso_U_11
_atom_site_aniso_U_22
_atom_site_aniso_U_33
_atom_site_aniso_U_23
_atom_site_aniso_U_13
_atom_site_aniso_U_12
Pd1 0.02843(15) 0.03772(17) 0.02602(15) -0.00283(11) 0.00400(10) 0.00449(11)
Br1 0.0544(3) 0.0971(4) 0.0356(2) -0.0074(2) 0.0174(2) 0.0088(2)
Br2 0.0560(3) 0.0517(3) 0.0393(2) 0.00816(18) 0.00522(18) 0.0175(2)
S1 0.0487(6) 0.0400(6) 0.0704(8) -0.0048(5) 0.0141(5) 0.0009(5)
O1 0.0374(15) 0.0516(18) 0.0576(18) -0.0042(14) 0.0040(13) 0.0059(13)
O2 0.057(2) 0.051(2) 0.104(3) -0.019(2) 0.0183(19) -0.0105(16)
O3 0.067(2) 0.057(2) 0.097(3) 0.016(2) 0.009(2) 0.0165(18)
N1 0.0376(17) 0.0374(17) 0.0353(17) -0.0072(13) 0.0000(13) 0.0141(14)
N2 0.052(2) 0.050(2) 0.046(2) -0.0079(17) -0.0097(16) 0.0236(17)
N3 0.048(2) 0.048(2) 0.045(2) -0.0165(16) -0.0021(15) 0.0173(16)
N4 0.0391(17) 0.0362(18) 0.0275(15) -0.0016(12) 0.0101(13) 0.0041(13)
N5 0.059(2) 0.047(2) 0.0262(16) -0.0014(14) 0.0153(15) 0.0054(16)
N6 0.0333(16) 0.0353(17) 0.0454(19) -0.0001(14) 0.0176(14) 0.0006(13)
C1 0.056(3) 0.052(3) 0.059(3) -0.013(2) -0.010(2) 0.027(2)
C2 0.0349(19) 0.042(2) 0.034(2) -0.0075(16) 0.0057(15) 0.0084(16)
C3 0.037(2) 0.042(2) 0.0277(18) -0.0074(16) -0.0014(15) 0.0119(16)
C4 0.053(3) 0.046(2) 0.039(2) -0.0003(18) 0.0243(19) 0.0025(19)
C5 0.0330(18) 0.0274(18) 0.0360(19) 0.0011(14) 0.0110(15) 0.0024(14)
C6 0.079(4) 0.066(3) 0.061(3) -0.036(3) -0.015(3) 0.027(3)
C7 0.148(9) 0.220(13) 0.118(8) -0.069(9) 0.005(7) -0.104(9)
C8A 0.060(10) 0.035(11) 0.085(15) 0.008(8) -0.005(9) -0.003(7)
C8B 0.085(9) 0.101(12) 0.209(17) 0.055(12) 0.007(10) -0.020(9)
C9 0.138(7) 0.068(5) 0.217(11) 0.027(6) 0.017(7) -0.021(5)
C10 0.0300(19) 0.051(2) 0.047(2) -0.0122(19) 0.0048(16) 0.0041(17)
C11 0.036(2) 0.048(2) 0.059(3) -0.012(2) 0.0032(19) 0.0031(18)
C12 0.079(4) 0.059(3) 0.076(4) -0.010(3) 0.029(3) 0.002(3)
C13 0.035(2) 0.050(3) 0.065(3) -0.003(2) 0.017(2) 0.0031(18)
C14 0.061(3) 0.070(4) 0.114(5) -0.027(4) 0.010(3) -0.010(3)
C15 0.067(4) 0.125(7) 0.155(8) -0.046(6) 0.023(5) -0.032(4)
C16 0.082(5) 0.276(14) 0.064(5) 0.004(6) 0.001(4) 0.012(7)

loop_
_atom_type_symbol
_atom_type_description
_atom_type_scat_dispersion_real
_atom_type_scat_dispersion_imag
_atom_type_scat_source
C C 0.0033 0.0016 'International Tables Vol C Tables 4.2.6.8 and 6.1.1.4'
H H 0.0000 0.0000 'International Tables Vol C Tables 4.2.6.8 and 6.1.1.4'
N N 0.0061 0.0033 'International Tables Vol C Tables 4.2.6.8 and 6.1.1.4'
O O 0.0106 0.0060 'International Tables Vol C Tables 4.2.6.8 and 6.1.1.4'
S S 0.1246 0.1234 'International Tables Vol C Tables 4.2.6.8 and 6.1.1.4'
Br Br -0.2901 2.4595 'International Tables Vol C Tables 4.2.6.8 and 6.1.1.4'
Pd Pd -0.9988 1.0072 'International Tables Vol C Tables 4.2.6.8 and 6.1.1.4'

loop_
_geom_angle_atom_site_label_1
_geom_angle_atom_site_label_2
_geom_angle_atom_site_label_3
_geom_angle
_geom_angle_site_symmetry_1
_geom_angle_site_symmetry_3
_geom_angle_publ_flag
C2 Pd1 C5 84.52(15) . . ?
C2 Pd1 Br1 92.53(11) . . ?
C5 Pd1 Br1 172.06(11) . . ?
C2 Pd1 Br2 175.87(11) . . ?
C5 Pd1 Br2 92.53(10) . . ?
Br1 Pd1 Br2 90.025(18) . . ?
O2 S1 O3 119.1(2) . . ?
O2 S1 O1 109.79(19) . . ?
O3 S1 O1 105.0(2) . . ?
O2 S1 C12 108.9(3) . . ?
O3 S1 C12 109.0(3) . . ?
O1 S1 C12 104.0(2) . . ?
C11 O1 S1 118.8(3) . . ?
C2 N1 N2 114.4(3) . . ?
C2 N1 C3 125.1(3) . . ?
N2 N1 C3 120.3(3) . . ?
C1 N2 N1 103.0(3) . . ?
C1 N2 H2B 128.5 . . ?
N1 N2 H2B 128.5 . . ?
C2 N3 C1 108.5(3) . . ?
C2 N3 C6 127.0(3) . . ?
C1 N3 C6 123.8(4) . . ?
C5 N4 N5 113.9(3) . . ?
C5 N4 C3 126.7(3) . . ?
N5 N4 C3 119.4(3) . . ?
C4 N5 N4 102.8(3) . . ?
C4 N5 H5A 128.6 . . ?
N4 N5 H5A 128.6 . . ?
C4 N6 C5 108.1(3) . . ?
C4 N6 C13 123.7(3) . . ?
C5 N6 C13 127.6(3) . . ?
N2 C1 N3 111.3(4) . . ?
N2 C1 H1A 124.3 . . ?
N3 C1 H1A 124.3 . . ?
N1 C2 N3 102.8(3) . . ?
N1 C2 Pd1 122.2(3) . . ?
N3 C2 Pd1 135.0(3) . . ?
N4 C3 N1 106.3(3) . . ?
N4 C3 C10 113.6(3) . . ?
N1 C3 C10 112.0(3) . . ?
N4 C3 H3B 108.3 . . ?
N1 C3 H3B 108.3 . . ?
C10 C3 H3B 108.3 . . ?
N5 C4 N6 112.3(3) . . ?
N5 C4 H4A 123.9 . . ?
N6 C4 H4A 123.9 . . ?
N4 C5 N6 103.0(3) . . ?
N4 C5 Pd1 120.7(3) . . ?
N6 C5 Pd1 136.1(3) . . ?
C7 C6 N3 113.2(5) . . ?
C7 C6 H6A 108.9 . . ?
N3 C6 H6A 108.9 . . ?
C7 C6 H6B 108.9 . . ?
N3 C6 H6B 108.9 . . ?
H6A C6 H6B 107.7 . . ?
C8A C7 C8B 40.4(9) . . ?
C8A C7 C6 131.0(12) . . ?
C8B C7 C6 129.4(9) . . ?
C7 C8A C9 125.2(15) . . ?
C7 C8B C9 119.1(15) . . ?
C8B C9 C8A 35.2(7) . . ?
C3 C10 C11 113.7(3) . . ?
C3 C10 H10A 108.8 . . ?
C11 C10 H10A 108.8 . . ?
C3 C10 H10B 108.8 . . ?
C11 C10 H10B 108.8 . . ?
H10A C10 H10B 107.7 . . ?
O1 C11 C10 107.2(3) . . ?
O1 C11 H11A 110.3 . . ?
C10 C11 H11A 110.3 . . ?
O1 C11 H11B 110.3 . . ?
C10 C11 H11B 110.3 . . ?
H11A C11 H11B 108.5 . . ?
S1 C12 H12A 109.5 . . ?
S1 C12 H12B 109.5 . . ?
H12A C12 H12B 109.5 . . ?
S1 C12 H12C 109.5 . . ?
H12A C12 H12C 109.5 . . ?
H12B C12 H12C 109.5 . . ?
N6 C13 C14 110.7(4) . . ?
N6 C13 H13A 109.5 . . ?
C14 C13 H13A 109.5 . . ?
N6 C13 H13B 109.5 . . ?
C14 C13 H13B 109.5 . . ?
H13A C13 H13B 108.1 . . ?
C15 C14 C13 115.5(5) . . ?
C15 C14 H14A 108.4 . . ?
C13 C14 H14A 108.4 . . ?
C15 C14 H14B 108.4 . . ?
C13 C14 H14B 108.4 . . ?
H14A C14 H14B 107.5 . . ?
C16 C15 C14 115.5(8) . . ?
C16 C15 H15A 108.4 . . ?
C14 C15 H15A 108.4 . . ?
C16 C15 H15B 108.4 . . ?
C14 C15 H15B 108.4 . . ?
H15A C15 H15B 107.5 . . ?
C15 C16 H16A 109.5 . . ?
C15 C16 H16B 109.5 . . ?
H16A C16 H16B 109.5 . . ?
C15 C16 H16C 109.5 . . ?
H16A C16 H16C 109.5 . . ?
H16B C16 H16C 109.5 . . ?

loop_
_geom_bond_atom_site_label_1
_geom_bond_atom_site_label_2
_geom_bond_distance
_geom_bond_site_symmetry_2
_geom_bond_publ_flag
Pd1 C2 1.975(4) . ?
Pd1 C5 1.983(4) . ?
Pd1 Br1 2.4663(5) . ?
Pd1 Br2 2.4686(5) . ?
S1 O2 1.415(3) . ?
S1 O3 1.429(4) . ?
S1 O1 1.552(3) . ?
S1 C12 1.740(5) . ?
O1 C11 1.471(5) . ?
N1 C2 1.336(5) . ?
N1 N2 1.365(4) . ?
N1 C3 1.472(5) . ?
N2 C1 1.287(6) . ?
N2 H2B 0.8600 . ?
N3 C2 1.344(5) . ?
N3 C1 1.375(5) . ?
N3 C6 1.492(5) . ?
N4 C5 1.333(5) . ?
N4 N5 1.369(4) . ?
N4 C3 1.462(5) . ?
N5 C4 1.288(6) . ?
N5 H5A 0.8600 . ?
N6 C4 1.354(5) . ?
N6 C5 1.357(5) . ?
N6 C13 1.474(5) . ?
C1 H1A 0.9300 . ?
C3 C10 1.510(6) . ?
C3 H3B 0.9800 . ?
C4 H4A 0.9300 . ?
C6 C7 1.459(12) . ?
C6 H6A 0.9700 . ?
C6 H6B 0.9700 . ?
C7 C8A 1.24(2) . ?
C7 C8B 1.43(2) . ?
C8A C9 1.59(2) . ?
C8B C9 1.499(16) . ?
C10 C11 1.513(6) . ?
C10 H10A 0.9700 . ?
C10 H10B 0.9700 . ?
C11 H11A 0.9700 . ?
C11 H11B 0.9700 . ?
C12 H12A 0.9600 . ?
C12 H12B 0.9600 . ?
C12 H12C 0.9600 . ?
C13 C14 1.504(7) . ?
C13 H13A 0.9700 . ?
C13 H13B 0.9700 . ?
C14 C15 1.467(8) . ?
C14 H14A 0.9700 . ?
C14 H14B 0.9700 . ?
C15 C16 1.377(11) . ?
C15 H15A 0.9700 . ?
C15 H15B 0.9700 . ?
C16 H16A 0.9600 . ?
C16 H16B 0.9600 . ?
C16 H16C 0.9600 . ?

loop_
_geom_torsion_atom_site_label_1
_geom_torsion_atom_site_label_2
_geom_torsion_atom_site_label_3
_geom_torsion_atom_site_label_4
_geom_torsion
_geom_torsion_site_symmetry_1
_geom_torsion_site_symmetry_2
_geom_torsion_site_symmetry_3
_geom_torsion_site_symmetry_4
_geom_torsion_publ_flag
O2 S1 O1 C11 33.4(4) . . . . ?
O3 S1 O1 C11 162.6(3) . . . . ?
C12 S1 O1 C11 -83.0(4) . . . . ?
C2 N1 N2 C1 0.3(5) . . . . ?
C3 N1 N2 C1 175.9(4) . . . . ?
C5 N4 N5 C4 1.2(4) . . . . ?
C3 N4 N5 C4 -177.0(3) . . . . ?
N1 N2 C1 N3 -0.1(6) . . . . ?
C2 N3 C1 N2 -0.2(6) . . . . ?
C6 N3 C1 N2 -170.9(5) . . . . ?
N2 N1 C2 N3 -0.4(5) . . . . ?
C3 N1 C2 N3 -175.7(4) . . . . ?
N2 N1 C2 Pd1 178.1(3) . . . . ?
C3 N1 C2 Pd1 2.8(5) . . . . ?
C1 N3 C2 N1 0.4(5) . . . . ?
C6 N3 C2 N1 170.7(5) . . . . ?
C1 N3 C2 Pd1 -177.9(4) . . . . ?
C6 N3 C2 Pd1 -7.6(7) . . . . ?
C5 Pd1 C2 N1 -41.0(3) . . . . ?
Br1 Pd1 C2 N1 131.6(3) . . . . ?
Br2 Pd1 C2 N1 3.5(19) . . . . ?
C5 Pd1 C2 N3 137.0(4) . . . . ?
Br1 Pd1 C2 N3 -50.4(4) . . . . ?
Br2 Pd1 C2 N3 -178.5(13) . . . . ?
C5 N4 C3 N1 -42.2(5) . . . . ?
N5 N4 C3 N1 135.7(3) . . . . ?
C5 N4 C3 C10 81.4(5) . . . . ?
N5 N4 C3 C10 -100.8(4) . . . . ?
C2 N1 C3 N4 44.9(5) . . . . ?
N2 N1 C3 N4 -130.1(4) . . . . ?
C2 N1 C3 C10 -79.7(5) . . . . ?
N2 N1 C3 C10 105.3(4) . . . . ?
N4 N5 C4 N6 -0.3(4) . . . . ?
C5 N6 C4 N5 -0.6(5) . . . . ?
C13 N6 C4 N5 171.2(4) . . . . ?
N5 N4 C5 N6 -1.5(4) . . . . ?
C3 N4 C5 N6 176.5(3) . . . . ?
N5 N4 C5 Pd1 174.1(2) . . . . ?
C3 N4 C5 Pd1 -7.9(5) . . . . ?
C4 N6 C5 N4 1.2(4) . . . . ?
C13 N6 C5 N4 -170.2(4) . . . . ?
C4 N6 C5 Pd1 -173.3(3) . . . . ?
C13 N6 C5 Pd1 15.3(6) . . . . ?
C2 Pd1 C5 N4 43.2(3) . . . . ?
Br1 Pd1 C5 N4 -25.3(10) . . . . ?
Br2 Pd1 C5 N4 -133.9(3) . . . . ?
C2 Pd1 C5 N6 -143.0(4) . . . . ?
Br1 Pd1 C5 N6 148.5(5) . . . . ?
Br2 Pd1 C5 N6 39.9(4) . . . . ?
C2 N3 C6 C7 -78.6(9) . . . . ?
C1 N3 C6 C7 90.3(8) . . . . ?
N3 C6 C7 C8A 31(2) . . . . ?
N3 C6 C7 C8B -23(2) . . . . ?
C8B C7 C8A C9 -52.7(19) . . . . ?
C6 C7 C8A C9 -158.7(13) . . . . ?
C8A C7 C8B C9 52.3(17) . . . . ?
C6 C7 C8B C9 162.5(13) . . . . ?
C7 C8B C9 C8A -44.0(16) . . . . ?
C7 C8A C9 C8B 59(2) . . . . ?
N4 C3 C10 C11 56.3(4) . . . . ?
N1 C3 C10 C11 176.7(3) . . . . ?
S1 O1 C11 C10 -177.9(3) . . . . ?
C3 C10 C11 O1 -82.0(4) . . . . ?
C4 N6 C13 C14 -100.7(5) . . . . ?
C5 N6 C13 C14 69.5(6) . . . . ?
N6 C13 C14 C15 162.6(6) . . . . ?
C13 C14 C15 C16 52.3(10) . . . . ?
